data_4002996
loop_
_publ_author_name
'Tremblay, Marie-H\'el\`ene'
'Bacsa, John'
'Zhao, Boqin'
'Pulvirenti, Federico'
'Barlow, Stephen'
'Marder, Seth R.'

_publ_section_title
;
 Structures of (4-Y-C6H4CH2NH3)2PbI4 {Y = H, F, Cl, Br, I}: Tuning of
 Hybrid Organic Inorganic Perovskite Structures from Ruddlesden--Popper to
 Dion--Jacobson Limits
;
_journal_issue 16
_journal_name_full 'Chemistry of Materials'
_journal_page_first 6145
_journal_paper_doi 10.1021/acs.chemmater.9b01564
_journal_volume 31
_journal_year 2019
_chemical_formula_moiety 'I4 Pb, 2(C7 H9 F N)'
_chemical_formula_sum 'C14 H18 F2 I4 N2 Pb'
_chemical_formula_weight 967.09
_space_group_crystal_system monoclinic
_space_group_IT_number 14
_space_group_name_Hall '-P 2yn'
_space_group_name_H-M_alt 'P 1 21/n 1'
_symmetry_space_group_name_Hall '-P 2yn'
_symmetry_space_group_name_H-M 'P 1 21/n 1'
_atom_sites_solution_hydrogens geom
_atom_sites_solution_primary dual
_audit_creation_date 2018-09-06
_audit_creation_method
;
Olex2 1.2-alpha
(compiled 2018.07.26 svn.r3523 for OlexSys, GUI svn.r5532)
;
_cell_angle_alpha 90
_cell_angle_beta 97.6029(19)
_cell_angle_gamma 90
_cell_formula_units_Z 4
_cell_length_a 8.69555(15)
_cell_length_b 9.24417(16)
_cell_length_c 27.5255(6)
_cell_measurement_reflns_used 24984
_cell_measurement_temperature 106(6)
_cell_measurement_theta_max 38.1200
_cell_measurement_theta_min 2.3730
_cell_volume 2193.13(7)
_computing_cell_refinement 'CrysAlisPro 1.171.40.15a (Rigaku OD, 2018)'
_computing_data_collection 'CrysAlisPro 1.171.40.15a (Rigaku OD, 2018)'
_computing_data_reduction 'CrysAlisPro 1.171.40.15a (Rigaku OD, 2018)'
_computing_molecular_graphics 'Olex2 (Dolomanov et al., 2009)'
_computing_publication_material 'Olex2 (Dolomanov et al., 2009)'
_computing_structure_refinement 'ShelXL (Sheldrick, 2015)'
_computing_structure_solution 'ShelXT (Sheldrick, 2015)'
_diffrn_ambient_environment N~2~
_diffrn_ambient_temperature 106(6)
_diffrn_detector 'CCD plate'
_diffrn_detector_type HyPix
_diffrn_measured_fraction_theta_full 1.000
_diffrn_measured_fraction_theta_max 0.957
_diffrn_measurement_details
;
List of Runs (angles in degrees, time in seconds):

  # Type    Start    End  Width  t~exp~   \w     \q     \k     \f   Frames
--------------------------------------------------------------------------
  1  \w    -68.00 -43.00   0.50    4.44    --  -27.43 -60.00 -41.00   50
  2  \w    -85.00 -22.00   0.50    4.44    --  -27.43 -19.00 -30.00  126
  3  \w      2.00  28.00   0.50   10.00    --   27.43 -60.00 -41.00   52
  4  \w    -26.00  54.00   0.50   10.00    --   27.43 -99.00   0.00  160
  5  \w    -42.00  -7.00   0.50   10.00    --   27.43 -60.00 -41.00   70
  6  \w    -43.00  46.00   0.50   10.00    --   27.43 -57.00 -90.00  178
  7  \w     10.00 101.00   0.50   10.00    --   27.43  60.00  97.00  182
  8  \w     51.00  99.00   0.50   10.00    --   27.43  77.00  30.00   96
  9  \w     41.00  66.00   0.50   10.00    --   27.43 178.00-120.00   50
 10  \w      2.00  28.00   0.50   10.00    --   27.43  77.00  30.00   52
 11  \w    -30.00  -5.00   0.50   10.00    --  -27.43  60.00  97.00   50
 12  \w    -97.00 -59.00   0.50   10.00    --  -27.43 178.00  60.00   76
 13  \w    -89.00 -60.00   0.50   10.00    --  -27.43 178.00  90.00   58
 14  \w    -91.00 -60.00   0.50   10.00    --  -27.43 178.00 -90.00   62
 15  \w    -99.00  -9.00   0.50   10.00    --  -27.43 -57.00-150.00  180
 16  \w    -99.00 -81.00   0.50   10.00    --  -27.43 -57.00-180.00   36
;
_diffrn_measurement_device 'four-circle diffractometer'
_diffrn_measurement_device_type 'XtaLAB Synergy, Dualflex, HyPix'
_diffrn_measurement_method '\w scans'
_diffrn_orient_matrix_type 'CrysAlisPro convention (1999,Acta A55,543-557)'
_diffrn_orient_matrix_UB_11 -0.0259803000
_diffrn_orient_matrix_UB_12 0.0480934000
_diffrn_orient_matrix_UB_13 -0.0194323000
_diffrn_orient_matrix_UB_21 0.0769768000
_diffrn_orient_matrix_UB_22 0.0254023000
_diffrn_orient_matrix_UB_23 0.0000088000
_diffrn_orient_matrix_UB_31 0.0129995000
_diffrn_orient_matrix_UB_32 -0.0541789000
_diffrn_orient_matrix_UB_33 -0.0172537000
_diffrn_radiation_monochromator mirror
_diffrn_radiation_probe x-ray
_diffrn_radiation_type MoK\a
_diffrn_radiation_wavelength 0.71073
_diffrn_reflns_av_R_equivalents 0.0430
_diffrn_reflns_av_unetI/netI 0.0304
_diffrn_reflns_Laue_measured_fraction_full 1.000
_diffrn_reflns_Laue_measured_fraction_max 0.957
_diffrn_reflns_limit_h_max 14
_diffrn_reflns_limit_h_min -14
_diffrn_reflns_limit_k_max 15
_diffrn_reflns_limit_k_min -15
_diffrn_reflns_limit_l_max 46
_diffrn_reflns_limit_l_min -46
_diffrn_reflns_number 60876
_diffrn_reflns_point_group_measured_fraction_full 1.000
_diffrn_reflns_point_group_measured_fraction_max 0.957
_diffrn_reflns_theta_full 25.242
_diffrn_reflns_theta_max 38.067
_diffrn_reflns_theta_min 2.326
_diffrn_source 'micro-focus sealed X-ray tube'
_diffrn_source_type 'PhotonJet (Mo) X-ray Source'
_exptl_absorpt_coefficient_mu 13.339
_exptl_absorpt_correction_T_max 0.963
_exptl_absorpt_correction_T_min 0.065
_exptl_absorpt_correction_type gaussian
_exptl_absorpt_process_details
;
CrysAlisPro 1.171.40.15a (Rigaku Oxford Diffraction, 2018)
Numerical absorption correction based on gaussian integration over
            a multifaceted crystal model
Empirical absorption correction using spherical harmonics,
 implemented in SCALE3 ABSPACK scaling algorithm.
;
_exptl_crystal_colour orange
_exptl_crystal_colour_primary orange
_exptl_crystal_density_diffrn 2.929
_exptl_crystal_description plate
_exptl_crystal_F_000 1712
_exptl_crystal_recrystallization_method 'The material was recrystallised from --- by ---'
_exptl_crystal_size_max 0.261
_exptl_crystal_size_mid 0.168
_exptl_crystal_size_min 0.033
_refine_diff_density_max 2.574
_refine_diff_density_min -2.163
_refine_diff_density_rms 0.252
_refine_ls_extinction_method none
_refine_ls_goodness_of_fit_ref 1.065
_refine_ls_hydrogen_treatment constr
_refine_ls_matrix_type full
_refine_ls_number_parameters 210
_refine_ls_number_reflns 11438
_refine_ls_number_restraints 80
_refine_ls_restrained_S_all 1.063
_refine_ls_R_factor_all 0.0413
_refine_ls_R_factor_gt 0.0313
_refine_ls_shift/su_max 0.002
_refine_ls_shift/su_mean 0.000
_refine_ls_structure_factor_coef Fsqd
_refine_ls_weighting_details 'w=1/[\s^2^(Fo^2^)+(0.0215P)^2^+7.1154P] where P=(Fo^2^+2Fc^2^)/3'
_refine_ls_weighting_scheme calc
_refine_ls_wR_factor_gt 0.0602
_refine_ls_wR_factor_ref 0.0626
_reflns_Friedel_coverage 0.000
_reflns_number_gt 9751
_reflns_number_total 11438
_reflns_threshold_expression 'I > 2\s(I)'
_cod_data_source_file cm9b01564_si_001.cif
_cod_data_source_block bz-i-79c
_cod_database_code 4002996
_shelx_shelxl_version_number 2018/3
_chemical_oxdiff_formula 'C56  H72  F8  I16  N8  Pb4  '
_shelx_space_group_comment
;
The symmetry employed for this shelxl refinement is uniquely defined
by the following loop, which should always be used as a source of
symmetry information in preference to the above space-group names.
They are only intended as comments.
;
_reflns_odcompleteness_completeness 99.96
_reflns_odcompleteness_iscentric 1
_reflns_odcompleteness_theta 36.23
_olex2_refinement_description
;
1. Fixed Uiso
 At 1.2 times of:
  All C(H) groups, All C(H,H) groups, All N(H,H,H) groups
2. Rigid body (RIGU) restrains
 F1, N1, C1, C2, C3, C4, C5, C6, C7
 with sigma for 1-2 distances of 0.001 and sigma for 1-3 distances of 0.001
3. Same fragment restrains
{F1, N1, C1, C2, C3, C4, C5, C6, C7} sigma for 1-2: 0.001, 1-3: 0.001
as
{F2, N2, C8, C9, C10, C11, C12, C13, C14}
4.a Secondary CH2 refined with riding coordinates:
 C7(H7A,H7B), C14(H14A,H14B)
4.b Aromatic/amide H refined with riding coordinates:
 C2(H2), C3(H3), C5(H5), C6(H6), C9(H9), C10(H10), C12(H12), C13(H13)
4.c Idealised Me refined as rotating group:
 N1(H1A,H1B,H1C), N2(H2A,H2B,H2C)
;
_olex2_diffrn_ambient_temperature_device 'Oxford Cryosystems'
_olex2_exptl_crystal_mounting_method 'The crystal was mounted on a loop with paratone oil'
_olex2_submission_original_sample_id BZ-I-79C
_olex2_submission_special_instructions 'No special instructions were received'
_oxdiff_exptl_absorpt_empirical_details
;
Empirical correction (ABSPACK) includes:
- Absorption correction using spherical harmonics
- Frame scaling
;
_oxdiff_exptl_absorpt_empirical_full_max 1.635
_oxdiff_exptl_absorpt_empirical_full_min 0.528

loop_
_space_group_symop_operation_xyz
'x, y, z'
'-x+1/2, y+1/2, -z+1/2'
'-x, -y, -z'
'x-1/2, -y-1/2, z-1/2'

loop_
_atom_site_label
_atom_site_type_symbol
_atom_site_fract_x
_atom_site_fract_y
_atom_site_fract_z
_atom_site_U_iso_or_equiv
_atom_site_adp_type
_atom_site_occupancy
_atom_site_site_symmetry_order
_atom_site_calc_flag
_atom_site_refinement_flags_posn
_atom_site_refinement_flags_adp
I1 I 0.55738(2) 0.50245(2) 0.36228(2) 0.01491(4) Uani 1 1 d . .
I2 I 0.19913(2) 0.33190(2) 0.24284(2) 0.01480(4) Uani 1 1 d . .
I3 I 0.41966(2) 0.58205(2) 0.13219(2) 0.01399(4) Uani 1 1 d . .
I4 I 0.79979(2) 0.74477(2) 0.25680(2) 0.01362(4) Uani 1 1 d . .
Pb1 Pb 0.49674(2) 0.53797(2) 0.24930(2) 0.01022(2) Uani 1 1 d . .
F1 F 1.1504(3) 0.6694(2) 0.56019(6) 0.0241(4) Uani 1 1 d D U
N1 N 0.9618(3) 0.4485(3) 0.34367(9) 0.0158(5) Uani 1 1 d D U
H1A H 0.949025 0.436577 0.307427 0.019 Uiso 1 1 calc GR .
H1B H 0.864157 0.487564 0.353738 0.019 Uiso 1 1 calc GR .
H1C H 0.985560 0.353097 0.359633 0.019 Uiso 1 1 calc GR .
C1 C 1.1064(3) 0.5829(3) 0.41290(9) 0.0142(4) Uani 1 1 d D U
C2 C 1.0340(3) 0.7030(3) 0.43021(10) 0.0179(5) Uani 1 1 d D U
H2 H 0.974786 0.763669 0.408169 0.022 Uiso 1 1 calc R .
C3 C 1.0490(4) 0.7333(3) 0.47994(10) 0.0188(5) Uani 1 1 d D U
H3 H 1.000979 0.813600 0.491610 0.023 Uiso 1 1 calc R .
C4 C 1.1368(3) 0.6413(3) 0.51146(9) 0.0148(4) Uani 1 1 d D U
C5 C 1.2110(3) 0.5210(3) 0.49591(9) 0.0157(5) Uani 1 1 d D U
H5 H 1.269622 0.460763 0.518246 0.019 Uiso 1 1 calc R .
C6 C 1.1956(3) 0.4928(3) 0.44617(9) 0.0154(5) Uani 1 1 d D U
H6 H 1.245104 0.412906 0.434780 0.018 Uiso 1 1 calc R .
C7 C 1.0925(3) 0.5516(3) 0.35905(9) 0.0182(5) Uani 1 1 d D U
H7A H 1.188908 0.510263 0.351371 0.022 Uiso 1 1 calc R .
H7B H 1.074479 0.641245 0.340844 0.022 Uiso 1 1 calc R .
F2 F 0.5657(3) 0.7778(2) 0.54142(7) 0.0289(5) Uani 1 1 d D .
N2 N 0.4822(3) 1.1261(3) 0.34375(10) 0.0177(5) Uani 1 1 d D .
H2A H 0.477512 1.151890 0.309237 0.021 Uiso 1 1 calc GR .
H2B H 0.503232 1.212554 0.363853 0.021 Uiso 1 1 calc GR .
H2C H 0.383268 1.084473 0.349604 0.021 Uiso 1 1 calc GR .
C8 C 0.5995(3) 0.9524(3) 0.40631(9) 0.0141(5) Uani 1 1 d D .
C9 C 0.7093(3) 0.9853(3) 0.44624(10) 0.0174(5) Uani 1 1 d D .
H9 H 0.790341 1.048038 0.442222 0.021 Uiso 1 1 calc R .
C10 C 0.6994(3) 0.9258(3) 0.49196(10) 0.0198(6) Uani 1 1 d D .
H10 H 0.772699 0.947557 0.518718 0.024 Uiso 1 1 calc R .
C11 C 0.5782(3) 0.8339(3) 0.49659(9) 0.0187(6) Uani 1 1 d D .
C12 C 0.4676(3) 0.7968(3) 0.45784(10) 0.0203(6) Uani 1 1 d D .
H12 H 0.387701 0.733215 0.462131 0.024 Uiso 1 1 calc R .
C13 C 0.4793(3) 0.8570(3) 0.41250(9) 0.0172(5) Uani 1 1 d D .
H13 H 0.406163 0.833752 0.385853 0.021 Uiso 1 1 calc R .
C14 C 0.6092(3) 1.0177(3) 0.35694(10) 0.0172(5) Uani 1 1 d D .
H14A H 0.601235 0.941739 0.332412 0.021 Uiso 1 1 calc R .
H14B H 0.709099 1.064581 0.357150 0.021 Uiso 1 1 calc R .

loop_
_atom_site_aniso_label
_atom_site_aniso_U_11
_atom_site_aniso_U_22
_atom_site_aniso_U_33
_atom_site_aniso_U_23
_atom_site_aniso_U_13
_atom_site_aniso_U_12
I1 0.01400(7) 0.01834(9) 0.01251(8) -0.00112(6) 0.00221(6) 0.00156(6)
I2 0.01186(7) 0.01465(8) 0.01786(8) 0.00160(6) 0.00182(6) -0.00554(6)
I3 0.01299(7) 0.01688(8) 0.01230(7) -0.00165(6) 0.00240(6) -0.00109(6)
I4 0.01041(7) 0.01255(8) 0.01810(8) 0.00122(6) 0.00259(6) -0.00338(5)
Pb1 0.00861(4) 0.00976(4) 0.01234(4) 0.00046(3) 0.00162(3) -0.00018(3)
F1 0.0258(10) 0.0305(11) 0.0167(8) -0.0041(8) 0.0048(7) -0.0023(9)
N1 0.0140(10) 0.0171(11) 0.0160(11) -0.0010(9) 0.0010(8) -0.0002(8)
C1 0.0119(10) 0.0135(11) 0.0171(10) 0.0020(8) 0.0015(8) -0.0021(8)
C2 0.0156(12) 0.0151(11) 0.0227(11) 0.0029(9) 0.0007(10) 0.0027(9)
C3 0.0170(12) 0.0150(12) 0.0246(11) -0.0003(9) 0.0038(10) 0.0031(9)
C4 0.0134(11) 0.0156(11) 0.0161(9) -0.0013(8) 0.0042(8) -0.0018(8)
C5 0.0144(11) 0.0154(11) 0.0171(10) 0.0021(9) 0.0015(9) 0.0016(9)
C6 0.0139(11) 0.0146(12) 0.0176(10) 0.0005(9) 0.0018(9) 0.0024(9)
C7 0.0157(12) 0.0223(14) 0.0162(10) 0.0032(10) 0.0004(9) -0.0051(10)
F2 0.0351(12) 0.0296(12) 0.0242(11) 0.0121(9) 0.0121(9) 0.0147(10)
N2 0.0157(11) 0.0167(12) 0.0211(13) 0.0029(10) 0.0035(9) 0.0003(9)
C8 0.0121(11) 0.0124(12) 0.0183(13) -0.0010(10) 0.0034(9) 0.0021(9)
C9 0.0124(11) 0.0200(14) 0.0197(14) -0.0024(11) 0.0014(10) -0.0014(10)
C10 0.0179(13) 0.0253(15) 0.0155(13) -0.0011(12) 0.0000(10) 0.0069(12)
C11 0.0227(14) 0.0173(13) 0.0177(13) 0.0035(11) 0.0086(11) 0.0093(11)
C12 0.0210(14) 0.0125(12) 0.0289(17) 0.0009(12) 0.0087(12) -0.0010(10)
C13 0.0150(12) 0.0142(13) 0.0222(15) -0.0038(11) 0.0026(11) -0.0028(10)
C14 0.0127(11) 0.0216(14) 0.0177(13) -0.0006(11) 0.0035(10) 0.0029(10)

loop_
_atom_type_symbol
_atom_type_description
_atom_type_scat_dispersion_real
_atom_type_scat_dispersion_imag
_atom_type_scat_source
C C 0.0033 0.0016 'International Tables Vol C Tables 4.2.6.8 and 6.1.1.4'
H H 0.0000 0.0000 'International Tables Vol C Tables 4.2.6.8 and 6.1.1.4'
F F 0.0171 0.0103 'International Tables Vol C Tables 4.2.6.8 and 6.1.1.4'
I I -0.4742 1.8119 'International Tables Vol C Tables 4.2.6.8 and 6.1.1.4'
N N 0.0061 0.0033 'International Tables Vol C Tables 4.2.6.8 and 6.1.1.4'
Pb Pb -3.3944 10.1111 'International Tables Vol C Tables 4.2.6.8 and 6.1.1.4'

loop_
_exptl_crystal_face_index_h
_exptl_crystal_face_index_k
_exptl_crystal_face_index_l
_exptl_crystal_face_perp_dist
0 0 -1 0.0256
-2 0 1 0.1206
1 -3 -3 0.0962
-10 -6 17 0.1287
1 0 -1 0.1358
1 0 -2 0.1274
1 2 -2 0.1048
2 -1 -2 0.1276
-1 -2 2 0.1228
0 -2 -1 0.0937
0 1 0 0.0727
0 1 -2 0.0721
0 -1 2 0.0799
0 0 1 0.0070

loop_
_geom_angle_atom_site_label_1
_geom_angle_atom_site_label_2
_geom_angle_atom_site_label_3
_geom_angle
_geom_angle_site_symmetry_1
_geom_angle_site_symmetry_3
Pb1 I2 Pb1 158.000(7) . 2_545
Pb1 I4 Pb1 158.685(7) . 2_655
I1 Pb1 I2 91.244(6) . .
I1 Pb1 I2 92.474(6) . 2
I1 Pb1 I3 177.512(6) . .
I1 Pb1 I4 88.261(6) . .
I1 Pb1 I4 86.682(6) . 2_645
I2 Pb1 I2 94.290(3) . 2
I2 Pb1 I3 85.356(6) 2 .
I2 Pb1 I3 87.712(6) . .
I2 Pb1 I4 178.711(6) 2 2_645
I2 Pb1 I4 179.416(6) . .
I2 Pb1 I4 86.043(6) 2 .
I2 Pb1 I4 86.704(6) . 2_645
I3 Pb1 I4 92.795(6) . .
I3 Pb1 I4 95.509(6) . 2_645
I4 Pb1 I4 92.956(3) . 2_645
C2 C1 C6 119.3(2) . .
C2 C1 C7 120.8(2) . .
C6 C1 C7 119.9(2) . .
C3 C2 C1 120.8(2) . .
C4 C3 C2 118.1(2) . .
F1 C4 C3 118.4(2) . .
F1 C4 C5 118.5(2) . .
C3 C4 C5 123.1(2) . .
C4 C5 C6 118.1(2) . .
C5 C6 C1 120.7(2) . .
C1 C7 N1 111.14(19) . .
C9 C8 C13 119.3(2) . .
C9 C8 C14 120.9(2) . .
C13 C8 C14 119.9(2) . .
C10 C9 C8 120.8(2) . .
C11 C10 C9 118.1(2) . .
F2 C11 C10 118.4(2) . .
F2 C11 C12 118.4(2) . .
C10 C11 C12 123.1(2) . .
C11 C12 C13 118.1(2) . .
C12 C13 C8 120.7(2) . .
C8 C14 N2 111.12(19) . .

loop_
_geom_bond_atom_site_label_1
_geom_bond_atom_site_label_2
_geom_bond_distance
_geom_bond_site_symmetry_2
I1 Pb1 3.1019(2) .
I2 Pb1 3.1994(2) .
I2 Pb1 3.2292(2) 2_545
I3 Pb1 3.2304(2) .
I4 Pb1 3.2399(2) .
I4 Pb1 3.2533(2) 2_655
F1 C4 1.356(3) .
N1 C7 1.501(3) .
C1 C2 1.391(3) .
C1 C6 1.395(3) .
C1 C7 1.499(3) .
C2 C3 1.386(3) .
C3 C4 1.372(3) .
C4 C5 1.382(3) .
C5 C6 1.383(3) .
F2 C11 1.356(3) .
N2 C14 1.501(3) .
C8 C9 1.391(3) .
C8 C13 1.395(3) .
C8 C14 1.499(3) .
C9 C10 1.387(3) .
C10 C11 1.372(3) .
C11 C12 1.382(3) .
C12 C13 1.382(3) .

loop_
_geom_hbond_atom_site_label_D
_geom_hbond_atom_site_label_H
_geom_hbond_atom_site_label_A
_geom_hbond_distance_DH
_geom_hbond_distance_HA
_geom_hbond_distance_DA
_geom_hbond_angle_DHA
_geom_hbond_site_symmetry_A
_geom_hbond_publ_flag
N1 H1B I1 1.00 2.71 3.654(3) 158.1 . yes
C6 H6 F2 0.93 2.44 3.240(3) 144.0 3_766 yes
N2 H2B F2 0.98 2.75 3.362(4) 121.0 3_676 yes
C9 H9 F1 0.93 2.67 3.430(3) 140.0 3_776 yes

loop_
_geom_torsion_atom_site_label_1
_geom_torsion_atom_site_label_2
_geom_torsion_atom_site_label_3
_geom_torsion_atom_site_label_4
_geom_torsion
F1 C4 C5 C6 179.6(3)
C1 C2 C3 C4 -0.2(5)
C2 C1 C6 C5 0.6(4)
C2 C1 C7 N1 -94.2(3)
C2 C3 C4 F1 -179.2(3)
C2 C3 C4 C5 0.3(5)
C3 C4 C5 C6 0.0(5)
C4 C5 C6 C1 -0.5(5)
C6 C1 C2 C3 -0.3(5)
C6 C1 C7 N1 87.2(3)
C7 C1 C2 C3 -178.9(3)
C7 C1 C6 C5 179.3(3)
F2 C11 C12 C13 178.6(3)
C8 C9 C10 C11 -0.1(5)
C9 C8 C13 C12 0.7(5)
C9 C8 C14 N2 -109.4(3)
C9 C10 C11 F2 -178.5(3)
C9 C10 C11 C12 0.9(5)
C10 C11 C12 C13 -0.8(5)
C11 C12 C13 C8 0.0(5)
C13 C8 C9 C10 -0.7(5)
C13 C8 C14 N2 70.7(3)
C14 C8 C9 C10 179.4(3)
C14 C8 C13 C12 -179.4(3)

loop_
_exptl_oxdiff_crystal_face_indexfrac_h
_exptl_oxdiff_crystal_face_indexfrac_k
_exptl_oxdiff_crystal_face_indexfrac_l
_exptl_oxdiff_crystal_face_x
_exptl_oxdiff_crystal_face_y
_exptl_oxdiff_crystal_face_z
0.0002 -0.0007 -0.9992 0.0194 -0.0000 0.0173
-1.9986 0.0028 0.9878 0.0329 -0.1538 -0.0432
0.9926 -3.0061 -2.9786 -0.1125 0.0000 0.2272
-10.3167 -5.5843 16.9474 -0.3299 -0.9359 -0.1240
0.9994 -0.0017 -0.9935 -0.0067 0.0769 0.0302
0.9997 -0.0024 -1.9927 0.0126 0.0769 0.0475
1.0046 1.9995 -2.0016 0.1090 0.1281 -0.0607
1.9964 -1.0044 -1.9826 -0.0616 0.1281 0.1146
-1.0046 -1.9995 2.0016 -0.1090 -0.1281 0.0607
-0.0046 -2.0026 -0.9903 -0.0770 -0.0512 0.1255
0.0024 1.0010 -0.0044 0.0482 0.0256 -0.0541
0.0029 0.9996 -2.0028 0.0869 0.0256 -0.0196
-0.0029 -0.9996 2.0028 -0.0869 -0.0256 0.0196
-0.0002 0.0007 0.9992 -0.0194 0.0000 -0.0173
